data_4501294
loop_
_publ_author_name
'Hara, Satomi'
'Houjou, Hirohiko'
'Yoshikawa, Isao'
'Araki, Koji'

_publ_section_title
;
 Relation between Crystal Packing and Optical Anisotropy for Schiff
 Base-Nickel Complexes that Form Various Ladder-like Hydrogen-Bonding
 Networks
;
_journal_issue 11
_journal_name_full 'Crystal Growth &amp; Design'
_journal_page_first 5113
_journal_paper_doi 10.1021/cg201013v
_journal_volume 11
_journal_year 2011
_chemical_formula_moiety 'C36 H44 N2 Ni O4'
_chemical_formula_sum 'C36 H44 N2 Ni O4'
_chemical_formula_weight 627.44
_chemical_name_systematic
; 
 ? 
;
_space_group_IT_number 2
_symmetry_cell_setting triclinic
_symmetry_space_group_name_Hall '-P 1'
_symmetry_space_group_name_H-M 'P -1'
_atom_sites_solution_hydrogens geom
_atom_sites_solution_primary direct
_atom_sites_solution_secondary difmap
_audit_creation_method SHELXL-97
_cell_angle_alpha 73.263(2)
_cell_angle_beta 69.952(2)
_cell_angle_gamma 89.353(2)
_cell_formula_units_Z 1
_cell_length_a 7.991(1)
_cell_length_b 9.525(1)
_cell_length_c 11.412(1)
_cell_measurement_reflns_used 7612
_cell_measurement_temperature 298(2)
_cell_measurement_theta_max 73.02
_cell_measurement_theta_min 4.33
_cell_volume 777.72(14)
_computing_cell_refinement Scalepack
_computing_data_collection 'MacScience Xpress'
_computing_data_reduction 'Denzo and Scalepack'
_computing_molecular_graphics maXus
_computing_structure_refinement 'SHELXL-97 (Sheldrick, 1997)'
_computing_structure_solution 'SHELXS-97 (Sheldrick, 1990)'
_diffrn_ambient_temperature 298(2)
_diffrn_measured_fraction_theta_full 0.969
_diffrn_measured_fraction_theta_max 0.949
_diffrn_measurement_device_type 'MacScience DIPLabo'
_diffrn_measurement_method IP
_diffrn_radiation_monochromator graphite
_diffrn_radiation_source 'fine-focus sealed tube'
_diffrn_radiation_type CuK\a
_diffrn_radiation_wavelength 1.54184
_diffrn_reflns_av_R_equivalents 0.050
_diffrn_reflns_av_sigmaI/netI 0.0368
_diffrn_reflns_limit_h_max 8
_diffrn_reflns_limit_h_min -9
_diffrn_reflns_limit_k_max 11
_diffrn_reflns_limit_k_min -6
_diffrn_reflns_limit_l_max 13
_diffrn_reflns_limit_l_min -14
_diffrn_reflns_number 7612
_diffrn_reflns_theta_full 69.99
_diffrn_reflns_theta_max 73.02
_diffrn_reflns_theta_min 4.33
_diffrn_standards_decay_% NONE
_diffrn_standards_interval_count NONE
_diffrn_standards_interval_time NONE
_diffrn_standards_number NONE
_exptl_absorpt_coefficient_mu 1.233
_exptl_absorpt_correction_T_max 0.8635
_exptl_absorpt_correction_T_min 0.8168
_exptl_absorpt_correction_type integration
_exptl_absorpt_process_details 'abscor (MacScience Co. Ltd., 2000)'
_exptl_crystal_colour 'dark brown'
_exptl_crystal_density_diffrn 1.340
_exptl_crystal_density_method 'not measured'
_exptl_crystal_description plate
_exptl_crystal_F_000 334
_exptl_crystal_size_max 0.22
_exptl_crystal_size_mid 0.14
_exptl_crystal_size_min 0.07
_refine_diff_density_max 0.413
_refine_diff_density_min -0.656
_refine_diff_density_rms 0.081
_refine_ls_extinction_method none
_refine_ls_goodness_of_fit_ref 1.112
_refine_ls_hydrogen_treatment constr
_refine_ls_matrix_type full
_refine_ls_number_parameters 236
_refine_ls_number_reflns 2935
_refine_ls_number_restraints 14
_refine_ls_restrained_S_all 1.120
_refine_ls_R_factor_all 0.0849
_refine_ls_R_factor_gt 0.0821
_refine_ls_shift/su_max 0.000
_refine_ls_shift/su_mean 0.000
_refine_ls_structure_factor_coef Fsqd
_refine_ls_weighting_details 'calc w=1/[\s^2^(Fo^2^)+(0.0689P)^2^+2.0472P] where P=(Fo^2^+2Fc^2^)/3'
_refine_ls_weighting_scheme calc
_refine_ls_wR_factor_gt 0.1995
_refine_ls_wR_factor_ref 0.2015
_reflns_number_gt 2816
_reflns_number_total 2935
_reflns_threshold_expression >2sigma(I)
_cod_data_source_file cg201013v_si_001.cif
_cod_data_source_block ni
_cod_original_sg_symbol_H-M P-1
_cod_database_code 4501294

loop_
_symmetry_equiv_pos_as_xyz
'x, y, z'
'-x, -y, -z'

loop_
_atom_site_label
_atom_site_type_symbol
_atom_site_fract_x
_atom_site_fract_y
_atom_site_fract_z
_atom_site_U_iso_or_equiv
_atom_site_adp_type
_atom_site_occupancy
_atom_site_symmetry_multiplicity
_atom_site_calc_flag
_atom_site_refinement_flags
_atom_site_disorder_assembly
_atom_site_disorder_group
Ni1 Ni 0.0000 0.5000 0.5000 0.0358(3) Uani 1 2 d S . .
O1 O 0.1716(4) 0.5128(3) 0.3390(3) 0.0484(8) Uani 1 1 d . . .
C1 C 0.2152(6) 0.3964(4) 0.2970(4) 0.0397(9) Uani 1 1 d . . .
C2 C 0.2786(6) 0.4172(4) 0.1616(4) 0.0429(10) Uani 1 1 d . . .
H1 H 0.2934 0.5119 0.1043 0.051 Uiso 1 1 calc R . .
C3 C 0.3188(6) 0.3018(4) 0.1125(4) 0.0433(10) Uani 1 1 d . . .
H2 H 0.3586 0.3190 0.0224 0.052 Uiso 1 1 calc R . .
C4 C 0.3009(5) 0.1543(4) 0.1968(4) 0.0372(9) Uani 1 1 d . . .
C5 C 0.3345(6) 0.0351(4) 0.1454(4) 0.0424(9) Uani 1 1 d . . .
H3 H 0.3666 0.0518 0.0557 0.051 Uiso 1 1 calc R . .
C6 C 0.3204(6) -0.1057(4) 0.2263(4) 0.0435(10) Uani 1 1 d . . .
O2 O 0.3552(5) -0.2186(3) 0.1723(3) 0.0543(8) Uani 1 1 d . . .
H4 H 0.3097 -0.2968 0.2290 0.081 Uiso 1 1 calc R . .
C7 C 0.2723(6) -0.1283(4) 0.3592(4) 0.0470(10) Uani 1 1 d . . .
H5 H 0.2657 -0.2232 0.4140 0.056 Uiso 1 1 calc R . .
C8 C 0.2343(6) -0.0147(4) 0.4125(4) 0.0466(10) Uani 1 1 d . . .
H6 H 0.2002 -0.0341 0.5026 0.056 Uiso 1 1 calc R . .
C9 C 0.2462(5) 0.1314(4) 0.3324(4) 0.0374(9) Uani 1 1 d . . .
C10 C 0.2041(5) 0.2549(4) 0.3834(4) 0.0368(9) Uani 1 1 d . . .
C11 C 0.1695(6) 0.2388(5) 0.5179(4) 0.0444(10) Uani 1 1 d . . .
H7 H 0.1992 0.1526 0.5667 0.053 Uiso 1 1 calc R . .
N1 N 0.1002(5) 0.3337(4) 0.5786(3) 0.0430(8) Uani 1 1 d . . .
C12 C 0.1020(7) 0.2998(6) 0.7138(4) 0.0579(13) Uani 1 1 d . . .
H8 H 0.0139 0.3534 0.7614 0.069 Uiso 1 1 calc R . .
H9 H 0.0680 0.1954 0.7584 0.069 Uiso 1 1 calc R . .
C13 C 0.2800(9) 0.3391(8) 0.7161(6) 0.0761(17) Uani 1 1 d . A .
H10 H 0.3691 0.2931 0.6609 0.091 Uiso 1 1 calc R . .
H11 H 0.2786 0.2978 0.8047 0.091 Uiso 1 1 calc R . .
C14 C 0.3363(10) 0.4995(9) 0.6721(7) 0.090(2) Uani 1 1 d D . .
H12 H 0.3002 0.5497 0.5989 0.108 Uiso 0.549(17) 1 calc PR A 1
H13 H 0.4653 0.5167 0.6448 0.108 Uiso 0.549(17) 1 calc PR A 1
H14 H 0.3521 0.5369 0.5800 0.108 Uiso 0.451(17) 1 calc PR A 2
H15 H 0.4529 0.5112 0.6786 0.108 Uiso 0.451(17) 1 calc PR A 2
C15 C 0.2416(19) 0.5576(15) 0.7923(12) 0.076(4) Uani 0.549(17) 1 d PD A 1
H16 H 0.1187 0.5135 0.8329 0.091 Uiso 0.549(17) 1 calc PR A 1
H17 H 0.2996 0.5216 0.8558 0.091 Uiso 0.549(17) 1 calc PR A 1
C16 C 0.239(2) 0.7174(18) 0.7669(17) 0.090(6) Uani 0.549(17) 1 d PD A 1
H18 H 0.1625 0.7519 0.7165 0.107 Uiso 0.549(17) 1 calc PR A 1
H19 H 0.3591 0.7639 0.7137 0.107 Uiso 0.549(17) 1 calc PR A 1
C17 C 0.174(3) 0.7669(15) 0.8894(16) 0.085(5) Uani 0.549(17) 1 d PD A 1
H20 H 0.0517 0.7245 0.9410 0.102 Uiso 0.549(17) 1 calc PR A 1
H21 H 0.2473 0.7296 0.9418 0.102 Uiso 0.549(17) 1 calc PR A 1
C18 C 0.180(3) 0.9298(16) 0.860(2) 0.125(7) Uani 0.549(17) 1 d PD A 1
H22 H 0.3014 0.9725 0.8101 0.188 Uiso 0.549(17) 1 calc PR A 1
H23 H 0.1385 0.9547 0.9400 0.188 Uiso 0.549(17) 1 calc PR A 1
H24 H 0.1056 0.9673 0.8097 0.188 Uiso 0.549(17) 1 calc PR A 1
C19 C 0.218(3) 0.597(3) 0.741(4) 0.184(18) Uani 0.451(17) 1 d PD A 2
H25 H 0.1303 0.6277 0.6996 0.220 Uiso 0.451(17) 1 calc PR A 2
H26 H 0.1544 0.5396 0.8308 0.220 Uiso 0.451(17) 1 calc PR A 2
C20 C 0.316(3) 0.728(3) 0.738(4) 0.143(15) Uani 0.451(17) 1 d PD A 2
H27 H 0.3972 0.7748 0.6499 0.171 Uiso 0.451(17) 1 calc PR A 2
H28 H 0.3863 0.6976 0.7939 0.171 Uiso 0.451(17) 1 calc PR A 2
C21 C 0.193(2) 0.8390(19) 0.7845(15) 0.085(5) Uani 0.451(17) 1 d PD A 2
H29 H 0.2542 0.9371 0.7377 0.102 Uiso 0.451(17) 1 calc PR A 2
H30 H 0.0873 0.8333 0.7618 0.102 Uiso 0.451(17) 1 calc PR A 2
C22 C 0.135(4) 0.818(3) 0.9271(17) 0.120(10) Uani 0.451(17) 1 d PD A 2
H31 H 0.0562 0.7293 0.9742 0.181 Uiso 0.451(17) 1 calc PR A 2
H32 H 0.0743 0.9005 0.9467 0.181 Uiso 0.451(17) 1 calc PR A 2
H33 H 0.2385 0.8109 0.9528 0.181 Uiso 0.451(17) 1 calc PR A 2

loop_
_atom_site_aniso_label
_atom_site_aniso_U_11
_atom_site_aniso_U_22
_atom_site_aniso_U_33
_atom_site_aniso_U_23
_atom_site_aniso_U_13
_atom_site_aniso_U_12
Ni1 0.0447(6) 0.0309(5) 0.0300(5) -0.0126(4) -0.0081(4) 0.0040(4)
O1 0.071(2) 0.0270(14) 0.0377(15) -0.0121(11) -0.0052(14) 0.0086(13)
C1 0.051(2) 0.0265(18) 0.037(2) -0.0118(15) -0.0085(18) 0.0055(16)
C2 0.061(3) 0.0296(19) 0.0275(19) -0.0064(15) -0.0042(18) 0.0068(17)
C3 0.059(3) 0.033(2) 0.0293(19) -0.0086(16) -0.0053(18) 0.0062(18)
C4 0.039(2) 0.0336(19) 0.0321(19) -0.0128(15) -0.0022(16) 0.0040(15)
C5 0.048(2) 0.036(2) 0.037(2) -0.0161(17) -0.0033(18) 0.0048(17)
C6 0.049(2) 0.034(2) 0.043(2) -0.0195(17) -0.0047(19) 0.0062(17)
O2 0.072(2) 0.0301(15) 0.0500(18) -0.0197(13) -0.0024(16) 0.0036(14)
C7 0.061(3) 0.0280(19) 0.040(2) -0.0073(16) -0.007(2) 0.0046(18)
C8 0.065(3) 0.033(2) 0.030(2) -0.0066(16) -0.0044(19) 0.0071(19)
C9 0.042(2) 0.0303(19) 0.0317(19) -0.0101(15) -0.0030(16) 0.0056(15)
C10 0.048(2) 0.0293(18) 0.0279(18) -0.0102(14) -0.0057(16) 0.0093(16)
C11 0.057(3) 0.039(2) 0.033(2) -0.0111(17) -0.0107(18) 0.0089(18)
N1 0.057(2) 0.0400(18) 0.0292(16) -0.0131(14) -0.0096(15) 0.0056(16)
C12 0.075(3) 0.066(3) 0.036(2) -0.019(2) -0.021(2) 0.017(3)
C13 0.078(4) 0.105(5) 0.064(3) -0.041(3) -0.035(3) 0.030(4)
C14 0.086(5) 0.116(6) 0.086(5) -0.047(4) -0.040(4) 0.008(4)
C15 0.055(7) 0.097(10) 0.072(8) -0.021(7) -0.022(6) 0.006(7)
C16 0.069(12) 0.119(14) 0.103(11) -0.043(10) -0.051(9) -0.001(9)
C17 0.095(11) 0.062(8) 0.096(15) -0.016(8) -0.037(10) 0.011(7)
C18 0.149(16) 0.074(10) 0.154(19) -0.022(11) -0.064(14) 0.004(10)
C19 0.130(19) 0.14(2) 0.43(6) -0.19(3) -0.20(3) 0.097(17)
C20 0.091(19) 0.19(3) 0.26(4) -0.16(3) -0.11(2) 0.073(18)
C21 0.110(12) 0.085(12) 0.069(10) -0.028(9) -0.038(9) 0.025(9)
C22 0.16(2) 0.13(3) 0.062(11) -0.023(13) -0.030(12) 0.044(19)

loop_
_atom_type_symbol
_atom_type_description
_atom_type_scat_dispersion_real
_atom_type_scat_dispersion_imag
_atom_type_scat_source
C C 0.0181 0.0091 'International Tables Vol C Tables 4.2.6.8 and 6.1.1.4'
H H 0.0000 0.0000 'International Tables Vol C Tables 4.2.6.8 and 6.1.1.4'
O O 0.0492 0.0322 'International Tables Vol C Tables 4.2.6.8 and 6.1.1.4'
N N 0.0311 0.0180 'International Tables Vol C Tables 4.2.6.8 and 6.1.1.4'
Ni Ni -3.0029 0.5091 'International Tables Vol C Tables 4.2.6.8 and 6.1.1.4'

loop_
_geom_angle_atom_site_label_1
_geom_angle_atom_site_label_2
_geom_angle_atom_site_label_3
_geom_angle
_geom_angle_site_symmetry_1
_geom_angle_site_symmetry_3
O1 Ni1 O1 180.000(1) . 2_566
O1 Ni1 N1 90.34(13) . 2_566
O1 Ni1 N1 89.66(13) 2_566 2_566
O1 Ni1 N1 89.66(13) . .
O1 Ni1 N1 90.34(13) 2_566 .
N1 Ni1 N1 180.000(1) 2_566 .
C1 O1 Ni1 122.9(3) . .
O1 C1 C2 118.5(3) . .
O1 C1 C10 122.0(4) . .
C2 C1 C10 119.4(3) . .
C3 C2 C1 121.4(4) . .
C3 C2 H1 119.3 . .
C1 C2 H1 119.3 . .
C2 C3 C4 121.3(4) . .
C2 C3 H2 119.4 . .
C4 C3 H2 119.4 . .
C5 C4 C9 120.8(4) . .
C5 C4 C3 120.8(4) . .
C9 C4 C3 118.4(4) . .
C6 C5 C4 120.6(4) . .
C6 C5 H3 119.7 . .
C4 C5 H3 119.7 . .
O2 C6 C5 118.8(4) . .
O2 C6 C7 122.3(4) . .
C5 C6 C7 118.9(4) . .
C6 O2 H4 109.5 . .
C8 C7 C6 121.8(4) . .
C8 C7 H5 119.1 . .
C6 C7 H5 119.1 . .
C7 C8 C9 120.9(4) . .
C7 C8 H6 119.6 . .
C9 C8 H6 119.6 . .
C4 C9 C8 117.0(4) . .
C4 C9 C10 119.7(3) . .
C8 C9 C10 123.2(4) . .
C1 C10 C11 119.0(4) . .
C1 C10 C9 119.5(3) . .
C11 C10 C9 121.2(3) . .
N1 C11 C10 126.0(4) . .
N1 C11 H7 117.0 . .
C10 C11 H7 117.0 . .
C11 N1 C12 115.1(4) . .
C11 N1 Ni1 121.8(3) . .
C12 N1 Ni1 123.2(3) . .
C13 C12 N1 112.7(4) . .
C13 C12 H8 109.1 . .
N1 C12 H8 109.1 . .
C13 C12 H9 109.1 . .
N1 C12 H9 109.1 . .
H8 C12 H9 107.8 . .
C12 C13 C14 115.3(5) . .
C12 C13 H10 108.5 . .
C14 C13 H10 108.5 . .
C12 C13 H11 108.5 . .
C14 C13 H11 108.5 . .
H10 C13 H11 107.5 . .
C13 C14 C19 118.9(14) . .
C13 C14 C15 106.7(7) . .
C13 C14 H12 110.4 . .
C19 C14 H12 84.8 . .
C15 C14 H12 110.4 . .
C13 C14 H13 110.4 . .
C19 C14 H13 119.9 . .
C15 C14 H13 110.4 . .
H12 C14 H13 108.6 . .
C13 C14 H14 107.6 . .
C19 C14 H14 107.6 . .
C15 C14 H14 132.8 . .
H13 C14 H14 86.7 . .
C13 C14 H15 107.6 . .
C19 C14 H15 107.6 . .
C15 C14 H15 92.3 . .
H12 C14 H15 126.8 . .
H14 C14 H15 107.0 . .
C16 C15 C14 117.5(11) . .
C16 C15 H16 107.9 . .
C14 C15 H16 107.9 . .
C16 C15 H17 107.9 . .
C14 C15 H17 107.9 . .
H16 C15 H17 107.2 . .
C15 C16 C17 114.6(13) . .
C15 C16 H18 108.6 . .
C17 C16 H18 108.6 . .
C15 C16 H19 108.6 . .
C17 C16 H19 108.6 . .
H18 C16 H19 107.6 . .
C18 C17 C16 113.0(15) . .
C18 C17 H20 109.0 . .
C16 C17 H20 109.0 . .
C18 C17 H21 109.0 . .
C16 C17 H21 109.0 . .
H20 C17 H21 107.8 . .
C20 C19 C14 113.9(16) . .
C20 C19 H25 108.8 . .
C14 C19 H25 108.8 . .
C20 C19 H26 108.8 . .
C14 C19 H26 108.8 . .
H25 C19 H26 107.7 . .
C19 C20 C21 113.2(16) . .
C19 C20 H27 108.9 . .
C21 C20 H27 108.9 . .
C19 C20 H28 108.9 . .
C21 C20 H28 108.9 . .
H27 C20 H28 107.8 . .
C22 C21 C20 114.4(19) . .
C22 C21 H29 108.7 . .
C20 C21 H29 108.7 . .
C22 C21 H30 108.7 . .
C20 C21 H30 108.7 . .
H29 C21 H30 107.6 . .
C21 C22 H31 109.5 . .
C21 C22 H32 109.5 . .
H31 C22 H32 109.5 . .
C21 C22 H33 109.5 . .
H31 C22 H33 109.5 . .
H32 C22 H33 109.5 . .

loop_
_geom_bond_atom_site_label_1
_geom_bond_atom_site_label_2
_geom_bond_distance
_geom_bond_site_symmetry_2
Ni1 O1 1.849(3) .
Ni1 O1 1.849(3) 2_566
Ni1 N1 1.897(4) 2_566
Ni1 N1 1.897(4) .
O1 C1 1.327(4) .
C1 C2 1.404(5) .
C1 C10 1.405(5) .
C2 C3 1.359(5) .
C2 H1 0.9300 .
C3 C4 1.432(5) .
C3 H2 0.9300 .
C4 C5 1.405(5) .
C4 C9 1.407(5) .
C5 C6 1.372(6) .
C5 H3 0.9300 .
C6 O2 1.368(5) .
C6 C7 1.382(6) .
O2 H4 0.8200 .
C7 C8 1.370(6) .
C7 H5 0.9300 .
C8 C9 1.411(5) .
C8 H6 0.9300 .
C9 C10 1.445(5) .
C10 C11 1.425(5) .
C11 N1 1.300(5) .
C11 H7 0.9300 .
N1 C12 1.488(5) .
C12 C13 1.485(8) .
C12 H8 0.9700 .
C12 H9 0.9700 .
C13 C14 1.486(10) .
C13 H10 0.9700 .
C13 H11 0.9700 .
C14 C19 1.498(16) .
C14 C15 1.574(12) .
C14 H12 0.9700 .
C14 H13 0.9700 .
C14 H14 0.9700 .
C14 H15 0.9700 .
C15 C16 1.466(15) .
C15 H16 0.9700 .
C15 H17 0.9700 .
C16 C17 1.525(16) .
C16 H18 0.9700 .
C16 H19 0.9700 .
C17 C18 1.487(15) .
C17 H20 0.9700 .
C17 H21 0.9700 .
C18 H22 0.9600 .
C18 H23 0.9600 .
C18 H24 0.9600 .
C19 C20 1.469(18) .
C19 H25 0.9700 .
C19 H26 0.9700 .
C20 C21 1.517(16) .
C20 H27 0.9700 .
C20 H28 0.9700 .
C21 C22 1.484(16) .
C21 H29 0.9700 .
C21 H30 0.9700 .
C22 H31 0.9600 .
C22 H32 0.9600 .
C22 H33 0.9600 .

loop_
_geom_torsion_atom_site_label_1
_geom_torsion_atom_site_label_2
_geom_torsion_atom_site_label_3
_geom_torsion_atom_site_label_4
_geom_torsion
_geom_torsion_site_symmetry_1
N1 Ni1 O1 C1 -134.7(4) 2_566
N1 Ni1 O1 C1 45.3(4) .
Ni1 O1 C1 C2 151.5(3) .
Ni1 O1 C1 C10 -30.2(6) .
O1 C1 C2 C3 -177.4(4) .
C10 C1 C2 C3 4.3(7) .
C1 C2 C3 C4 -1.0(7) .
C2 C3 C4 C5 176.9(4) .
C2 C3 C4 C9 -2.1(7) .
C9 C4 C5 C6 -2.2(7) .
C3 C4 C5 C6 178.8(4) .
C4 C5 C6 O2 -179.6(4) .
C4 C5 C6 C7 0.1(7) .
O2 C6 C7 C8 -178.7(4) .
C5 C6 C7 C8 1.7(7) .
C6 C7 C8 C9 -1.2(8) .
C5 C4 C9 C8 2.6(6) .
C3 C4 C9 C8 -178.4(4) .
C5 C4 C9 C10 -177.0(4) .
C3 C4 C9 C10 2.0(6) .
C7 C8 C9 C4 -0.9(7) .
C7 C8 C9 C10 178.7(4) .
O1 C1 C10 C11 -9.0(7) .
C2 C1 C10 C11 169.3(4) .
O1 C1 C10 C9 177.4(4) .
C2 C1 C10 C9 -4.3(6) .
C4 C9 C10 C1 1.2(6) .
C8 C9 C10 C1 -178.4(4) .
C4 C9 C10 C11 -172.3(4) .
C8 C9 C10 C11 8.2(7) .
C1 C10 C11 N1 19.6(7) .
C9 C10 C11 N1 -167.0(4) .
C10 C11 N1 C12 -171.7(4) .
C10 C11 N1 Ni1 9.7(7) .
O1 Ni1 N1 C11 -34.6(4) .
O1 Ni1 N1 C11 145.4(4) 2_566
O1 Ni1 N1 C12 146.8(4) .
O1 Ni1 N1 C12 -33.2(4) 2_566
C11 N1 C12 C13 78.6(6) .
Ni1 N1 C12 C13 -102.8(5) .
N1 C12 C13 C14 68.9(6) .
C12 C13 C14 C19 57.0(15) .
C12 C13 C14 C15 81.5(8) .
C13 C14 C15 C16 -165.5(12) .
C19 C14 C15 C16 -43(2) .
C14 C15 C16 C17 -170.2(12) .
C15 C16 C17 C18 177.6(16) .
C13 C14 C19 C20 151(2) .
C15 C14 C19 C20 85(3) .
C14 C19 C20 C21 169(2) .
C19 C20 C21 C22 91(3) .
